data_4324121
loop_
_publ_author_name
'Dheeraj Kumar'
'Nem Singh'
'Karunesh Keshav'
'Anil J. Elias'

_publ_contact_author_address
;DEPARTMENT OF CHEMISTRY
INDIAN INSTITUTE OF TECHNOLOGY DELHI
HAUZ KHAS, NEW DELHI 110016
INDIA
;
_publ_contact_author_email elias@chemistry.iitd.ac.in
_publ_contact_author_fax +91-11-26581504
_publ_contact_author_name 'Prof.Anil J. Elias'
_publ_contact_author_phone +91-11-26591504
_publ_section_title
;
 Ring-Closing Metathesis Reactions of Terminal Alkene-Derived Cyclic
 Phosphazenes
;
_journal_name_full 'Inorganic Chemistry'
_journal_page_first 250
_journal_page_last 260
_journal_paper_doi 10.1021/ic101884s
_journal_volume 50
_journal_year 2011
_chemical_formula_moiety 'C12 H18 N3 O6 P3'
_chemical_formula_sum 'C12 H18 N3 O6 P3'
_chemical_formula_weight 393.20
_chemical_name_systematic
; 
 ? 
;
_space_group_IT_number 14
_symmetry_cell_setting monoclinic
_symmetry_space_group_name_Hall '-P 2ybc'
_symmetry_space_group_name_H-M 'P 1 21/c 1'
_atom_sites_solution_hydrogens geom
_atom_sites_solution_primary direct
_atom_sites_solution_secondary difmap
_audit_creation_method SHELXL-97
_cell_angle_alpha 90.00
_cell_angle_beta 103.795(2)
_cell_angle_gamma 90.00
_cell_formula_units_Z 4
_cell_length_a 16.0433(17)
_cell_length_b 8.5473(9)
_cell_length_c 12.6889(14)
_cell_measurement_temperature 293(2)
_cell_volume 1689.8(3)
_computing_cell_refinement 'Bruker SMART'
_computing_data_collection 'Bruker SMART'
_computing_data_reduction 'Bruker SAINT'
_computing_molecular_graphics 'Bruker SHELXTL'
_computing_publication_material 'Bruker SHELXTL'
_computing_structure_refinement 'SHELXL-97 (Sheldrick,1997)'
_computing_structure_solution 'SHELXS-97 (Sheldrick,1990)'
_diffrn_ambient_temperature 293(2)
_diffrn_measured_fraction_theta_full 1.000
_diffrn_measured_fraction_theta_max 1.000
_diffrn_measurement_device_type 'CCD area detector'
_diffrn_measurement_method 'phi and omega scans'
_diffrn_radiation_monochromator graphite
_diffrn_radiation_source 'fine-focus sealed tube'
_diffrn_radiation_type MoK\a
_diffrn_radiation_wavelength 0.71073
_diffrn_reflns_av_R_equivalents 0.0881
_diffrn_reflns_av_sigmaI/netI 0.0647
_diffrn_reflns_limit_h_max 19
_diffrn_reflns_limit_h_min -19
_diffrn_reflns_limit_k_max 10
_diffrn_reflns_limit_k_min -10
_diffrn_reflns_limit_l_max 15
_diffrn_reflns_limit_l_min -15
_diffrn_reflns_number 15834
_diffrn_reflns_theta_full 25.00
_diffrn_reflns_theta_max 25.00
_diffrn_reflns_theta_min 1.31
_exptl_absorpt_coefficient_mu 0.387
_exptl_absorpt_correction_type none
_exptl_crystal_colour colorless
_exptl_crystal_density_diffrn 1.546
_exptl_crystal_density_method 'not measured'
_exptl_crystal_description block
_exptl_crystal_F_000 816
_exptl_crystal_size_max 0.226
_exptl_crystal_size_mid 0.164
_exptl_crystal_size_min 0.108
_refine_diff_density_max 0.419
_refine_diff_density_min -0.455
_refine_diff_density_rms 0.090
_refine_ls_extinction_method none
_refine_ls_goodness_of_fit_ref 1.266
_refine_ls_hydrogen_treatment constr
_refine_ls_matrix_type full
_refine_ls_number_parameters 217
_refine_ls_number_reflns 2974
_refine_ls_number_restraints 0
_refine_ls_restrained_S_all 1.266
_refine_ls_R_factor_all 0.1025
_refine_ls_R_factor_gt 0.0819
_refine_ls_shift/su_max 0.002
_refine_ls_shift/su_mean 0.000
_refine_ls_structure_factor_coef Fsqd
_refine_ls_weighting_details 'calc w=1/[\s^2^(Fo^2^)+(0.0623P)^2^+1.0948P] where P=(Fo^2^+2Fc^2^)/3'
_refine_ls_weighting_scheme calc
_refine_ls_wR_factor_gt 0.1584
_refine_ls_wR_factor_ref 0.1690
_reflns_number_gt 2572
_reflns_number_total 2974
_reflns_threshold_expression >2sigma(I)
_cod_data_source_file ic101884s_si_001_3.cif
_cod_data_source_block 6
_cod_original_sg_symbol_Hall -P2ybc
_cod_database_code 4324121

loop_
_symmetry_equiv_pos_as_xyz
'x, y, z'
'-x, y+1/2, -z+1/2'
'-x, -y, -z'
'x, -y-1/2, z-1/2'

loop_
_atom_site_label
_atom_site_type_symbol
_atom_site_fract_x
_atom_site_fract_y
_atom_site_fract_z
_atom_site_U_iso_or_equiv
_atom_site_adp_type
_atom_site_occupancy
_atom_site_symmetry_multiplicity
_atom_site_calc_flag
_atom_site_refinement_flags
_atom_site_disorder_assembly
_atom_site_disorder_group
P1 P 0.14811(8) 0.68977(14) 0.56666(10) 0.0271(3) Uani 1 1 d . . .
P2 P 0.32300(8) 0.69609(14) 0.62419(10) 0.0274(3) Uani 1 1 d . . .
P3 P 0.23913(8) 0.46205(14) 0.48964(9) 0.0267(3) Uani 1 1 d . . .
O1 O 0.0796(2) 0.8133(4) 0.5093(3) 0.0346(8) Uani 1 1 d . . .
O2 O 0.1112(2) 0.6262(4) 0.6634(2) 0.0344(8) Uani 1 1 d . . .
O3 O 0.3641(2) 0.6542(4) 0.7471(2) 0.0331(8) Uani 1 1 d . . .
O4 O 0.3874(2) 0.8217(4) 0.5975(3) 0.0372(9) Uani 1 1 d . . .
O5 O 0.2282(2) 0.2858(4) 0.5219(3) 0.0356(8) Uani 1 1 d . . .
O6 O 0.2540(2) 0.4493(4) 0.3713(2) 0.0371(9) Uani 1 1 d . . .
N1 N 0.2345(2) 0.7844(4) 0.6077(3) 0.0342(10) Uani 1 1 d . . .
N2 N 0.3239(2) 0.5385(5) 0.5596(3) 0.0367(10) Uani 1 1 d . . .
N3 N 0.1517(2) 0.5443(5) 0.4909(3) 0.0339(10) Uani 1 1 d . . .
C1 C -0.0103(3) 0.7901(6) 0.5105(4) 0.0398(13) Uani 1 1 d . . .
H1A H -0.0241 0.6796 0.5023 0.048 Uiso 1 1 calc R . .
H1B H -0.0465 0.8451 0.4496 0.048 Uiso 1 1 calc R . .
C2 C -0.0282(4) 0.8478(6) 0.6126(5) 0.0486(15) Uani 1 1 d . . .
H2 H -0.0781 0.9061 0.6058 0.058 Uiso 1 1 calc R . .
C3 C 0.0179(4) 0.8265(6) 0.7115(5) 0.0521(16) Uani 1 1 d . . .
H3 H -0.0021 0.8735 0.7669 0.062 Uiso 1 1 calc R . .
C4 C 0.0989(4) 0.7351(6) 0.7451(4) 0.0471(14) Uani 1 1 d . . .
H4A H 0.1471 0.8070 0.7614 0.057 Uiso 1 1 calc R . .
H4B H 0.0985 0.6779 0.8109 0.057 Uiso 1 1 calc R . .
C5 C 0.3888(4) 0.7813(7) 0.8232(4) 0.0484(15) Uani 1 1 d . . .
H5A H 0.3855 0.7469 0.8950 0.058 Uiso 1 1 calc R . .
H5B H 0.3491 0.8677 0.8022 0.058 Uiso 1 1 calc R . .
C6 C 0.4774(4) 0.8354(7) 0.8268(5) 0.0565(17) Uani 1 1 d . . .
H6 H 0.5092 0.8720 0.8933 0.068 Uiso 1 1 calc R . .
C7 C 0.5157(4) 0.8370(7) 0.7460(6) 0.0568(17) Uani 1 1 d . . .
H7 H 0.5727 0.8690 0.7627 0.068 Uiso 1 1 calc R . .
C8 C 0.4787(3) 0.7939(7) 0.6320(5) 0.0503(15) Uani 1 1 d . . .
H8A H 0.5073 0.8533 0.5858 0.060 Uiso 1 1 calc R . .
H8B H 0.4897 0.6839 0.6223 0.060 Uiso 1 1 calc R . .
C9 C 0.2887(4) 0.1679(7) 0.5074(5) 0.0526(16) Uani 1 1 d . . .
H9A H 0.2865 0.0810 0.5559 0.063 Uiso 1 1 calc R . .
H9B H 0.3462 0.2114 0.5272 0.063 Uiso 1 1 calc R . .
C10 C 0.2717(4) 0.1092(7) 0.3952(6) 0.0608(18) Uani 1 1 d . . .
H10 H 0.2904 0.0079 0.3871 0.073 Uiso 1 1 calc R . .
C11 C 0.2340(5) 0.1805(7) 0.3058(5) 0.0620(19) Uani 1 1 d . . .
H11 H 0.2255 0.1214 0.2425 0.074 Uiso 1 1 calc R . .
C12 C 0.2025(4) 0.3466(6) 0.2924(4) 0.0470(15) Uani 1 1 d . . .
H12A H 0.2033 0.3828 0.2202 0.056 Uiso 1 1 calc R . .
H12B H 0.1436 0.3502 0.2993 0.056 Uiso 1 1 calc R . .

loop_
_atom_site_aniso_label
_atom_site_aniso_U_11
_atom_site_aniso_U_22
_atom_site_aniso_U_33
_atom_site_aniso_U_23
_atom_site_aniso_U_13
_atom_site_aniso_U_12
P1 0.0296(7) 0.0219(7) 0.0283(7) 0.0016(5) 0.0041(5) 0.0027(5)
P2 0.0290(7) 0.0233(7) 0.0284(7) -0.0006(5) 0.0036(5) -0.0020(5)
P3 0.0317(7) 0.0227(7) 0.0253(7) -0.0039(5) 0.0063(5) -0.0009(5)
O1 0.0324(19) 0.036(2) 0.038(2) 0.0118(15) 0.0122(15) 0.0071(15)
O2 0.044(2) 0.0297(18) 0.0300(19) 0.0042(15) 0.0089(16) 0.0032(16)
O3 0.038(2) 0.0313(19) 0.0261(18) 0.0013(14) 0.0006(15) -0.0051(15)
O4 0.038(2) 0.034(2) 0.039(2) 0.0068(15) 0.0089(16) -0.0094(16)
O5 0.049(2) 0.0234(18) 0.037(2) -0.0003(15) 0.0164(16) 0.0025(16)
O6 0.049(2) 0.035(2) 0.0308(19) -0.0064(15) 0.0172(16) -0.0121(17)
N1 0.035(2) 0.022(2) 0.044(3) -0.0071(18) 0.0058(19) 0.0023(18)
N2 0.032(2) 0.035(2) 0.040(2) -0.010(2) 0.0039(19) 0.0067(19)
N3 0.030(2) 0.033(2) 0.035(2) -0.0070(19) 0.0018(18) -0.0034(19)
C1 0.029(3) 0.036(3) 0.051(3) 0.003(3) 0.003(2) -0.001(2)
C2 0.040(3) 0.045(3) 0.068(4) 0.003(3) 0.026(3) 0.010(3)
C3 0.072(4) 0.041(3) 0.055(4) -0.006(3) 0.040(3) -0.002(3)
C4 0.070(4) 0.044(3) 0.031(3) 0.001(3) 0.019(3) -0.004(3)
C5 0.056(4) 0.056(4) 0.030(3) -0.009(3) 0.004(3) 0.003(3)
C6 0.058(4) 0.054(4) 0.044(4) -0.012(3) -0.014(3) -0.013(3)
C7 0.039(3) 0.054(4) 0.069(4) -0.008(3) -0.003(3) -0.022(3)
C8 0.038(3) 0.059(4) 0.058(4) 0.001(3) 0.018(3) -0.015(3)
C9 0.055(4) 0.037(3) 0.063(4) 0.004(3) 0.010(3) 0.013(3)
C10 0.080(5) 0.028(3) 0.082(5) -0.013(3) 0.033(4) 0.012(3)
C11 0.092(5) 0.045(4) 0.059(4) -0.031(3) 0.038(4) -0.014(4)
C12 0.054(4) 0.056(4) 0.031(3) -0.012(3) 0.011(3) -0.021(3)

loop_
_atom_type_symbol
_atom_type_description
_atom_type_scat_dispersion_real
_atom_type_scat_dispersion_imag
_atom_type_scat_source
C C 0.0033 0.0016 'International Tables Vol C Tables 4.2.6.8 and 6.1.1.4'
H H 0.0000 0.0000 'International Tables Vol C Tables 4.2.6.8 and 6.1.1.4'
N N 0.0061 0.0033 'International Tables Vol C Tables 4.2.6.8 and 6.1.1.4'
O O 0.0106 0.0060 'International Tables Vol C Tables 4.2.6.8 and 6.1.1.4'
P P 0.1023 0.0942 'International Tables Vol C Tables 4.2.6.8 and 6.1.1.4'

loop_
_geom_angle_atom_site_label_1
_geom_angle_atom_site_label_2
_geom_angle_atom_site_label_3
_geom_angle
_geom_angle_site_symmetry_1
_geom_angle_site_symmetry_3
_geom_angle_publ_flag
O1 P1 O2 103.89(17) . . ?
O1 P1 N3 111.7(2) . . ?
O2 P1 N3 106.1(2) . . ?
O1 P1 N1 105.68(19) . . ?
O2 P1 N1 112.4(2) . . ?
N3 P1 N1 116.5(2) . . ?
N1 P2 N2 117.3(2) . . ?
N1 P2 O4 105.1(2) . . ?
N2 P2 O4 112.4(2) . . ?
N1 P2 O3 112.9(2) . . ?
N2 P2 O3 105.4(2) . . ?
O4 P2 O3 103.01(17) . . ?
N3 P3 N2 117.4(2) . . ?
N3 P3 O6 112.2(2) . . ?
N2 P3 O6 105.0(2) . . ?
N3 P3 O5 105.6(2) . . ?
N2 P3 O5 112.5(2) . . ?
O6 P3 O5 103.38(18) . . ?
C1 O1 P1 119.2(3) . . ?
C4 O2 P1 118.5(3) . . ?
C5 O3 P2 118.1(3) . . ?
C8 O4 P2 119.4(3) . . ?
C9 O5 P3 120.9(3) . . ?
C12 O6 P3 120.9(3) . . ?
P2 N1 P1 119.3(2) . . ?
P3 N2 P2 122.2(2) . . ?
P3 N3 P1 121.3(2) . . ?
O1 C1 C2 111.3(4) . . ?
O1 C1 H1A 109.4 . . ?
C2 C1 H1A 109.4 . . ?
O1 C1 H1B 109.4 . . ?
C2 C1 H1B 109.4 . . ?
H1A C1 H1B 108.0 . . ?
C3 C2 C1 127.7(5) . . ?
C3 C2 H2 116.1 . . ?
C1 C2 H2 116.1 . . ?
C2 C3 C4 127.0(5) . . ?
C2 C3 H3 116.5 . . ?
C4 C3 H3 116.5 . . ?
O2 C4 C3 113.1(4) . . ?
O2 C4 H4A 109.0 . . ?
C3 C4 H4A 109.0 . . ?
O2 C4 H4B 109.0 . . ?
C3 C4 H4B 109.0 . . ?
H4A C4 H4B 107.8 . . ?
O3 C5 C6 111.3(4) . . ?
O3 C5 H5A 109.4 . . ?
C6 C5 H5A 109.4 . . ?
O3 C5 H5B 109.4 . . ?
C6 C5 H5B 109.4 . . ?
H5A C5 H5B 108.0 . . ?
C7 C6 C5 126.9(5) . . ?
C7 C6 H6 116.5 . . ?
C5 C6 H6 116.5 . . ?
C6 C7 C8 127.5(5) . . ?
C6 C7 H7 116.2 . . ?
C8 C7 H7 116.2 . . ?
O4 C8 C7 113.5(5) . . ?
O4 C8 H8A 108.9 . . ?
C7 C8 H8A 108.9 . . ?
O4 C8 H8B 108.9 . . ?
C7 C8 H8B 108.9 . . ?
H8A C8 H8B 107.7 . . ?
O5 C9 C10 112.7(5) . . ?
O5 C9 H9A 109.0 . . ?
C10 C9 H9A 109.0 . . ?
O5 C9 H9B 109.0 . . ?
C10 C9 H9B 109.0 . . ?
H9A C9 H9B 107.8 . . ?
C11 C10 C9 128.6(5) . . ?
C11 C10 H10 115.7 . . ?
C9 C10 H10 115.7 . . ?
C10 C11 C12 127.8(5) . . ?
C10 C11 H11 116.1 . . ?
C12 C11 H11 116.1 . . ?
O6 C12 C11 112.2(5) . . ?
O6 C12 H12A 109.2 . . ?
C11 C12 H12A 109.2 . . ?
O6 C12 H12B 109.2 . . ?
C11 C12 H12B 109.2 . . ?
H12A C12 H12B 107.9 . . ?

loop_
_geom_bond_atom_site_label_1
_geom_bond_atom_site_label_2
_geom_bond_distance
_geom_bond_site_symmetry_2
_geom_bond_publ_flag
P1 O1 1.572(3) . ?
P1 O2 1.581(3) . ?
P1 N3 1.582(4) . ?
P1 N1 1.582(4) . ?
P2 N1 1.577(4) . ?
P2 N2 1.579(4) . ?
P2 O4 1.581(3) . ?
P2 O3 1.583(3) . ?
P3 N3 1.572(4) . ?
P3 N2 1.577(4) . ?
P3 O6 1.579(3) . ?
P3 O5 1.582(3) . ?
O1 C1 1.460(6) . ?
O2 C4 1.440(6) . ?
O3 C5 1.445(6) . ?
O4 C8 1.444(6) . ?
O5 C9 1.441(6) . ?
O6 C12 1.436(6) . ?
C1 C2 1.477(7) . ?
C1 H1A 0.9700 . ?
C1 H1B 0.9700 . ?
C2 C3 1.309(8) . ?
C2 H2 0.9300 . ?
C3 C4 1.489(8) . ?
C3 H3 0.9300 . ?
C4 H4A 0.9700 . ?
C4 H4B 0.9700 . ?
C5 C6 1.484(8) . ?
C5 H5A 0.9700 . ?
C5 H5B 0.9700 . ?
C6 C7 1.315(9) . ?
C6 H6 0.9300 . ?
C7 C8 1.473(8) . ?
C7 H7 0.9300 . ?
C8 H8A 0.9700 . ?
C8 H8B 0.9700 . ?
C9 C10 1.473(8) . ?
C9 H9A 0.9700 . ?
C9 H9B 0.9700 . ?
C10 C11 1.303(9) . ?
C10 H10 0.9300 . ?
C11 C12 1.502(8) . ?
C11 H11 0.9300 . ?
C12 H12A 0.9700 . ?
C12 H12B 0.9700 . ?

loop_
_geom_torsion_atom_site_label_1
_geom_torsion_atom_site_label_2
_geom_torsion_atom_site_label_3
_geom_torsion_atom_site_label_4
_geom_torsion
_geom_torsion_site_symmetry_1
_geom_torsion_site_symmetry_2
_geom_torsion_site_symmetry_3
_geom_torsion_site_symmetry_4
_geom_torsion_publ_flag
O2 P1 O1 C1 -31.1(4) . . . . ?
N3 P1 O1 C1 82.9(4) . . . . ?
N1 P1 O1 C1 -149.6(3) . . . . ?
O1 P1 O2 C4 -60.9(4) . . . . ?
N3 P1 O2 C4 -178.7(3) . . . . ?
N1 P1 O2 C4 52.9(4) . . . . ?
N1 P2 O3 C5 -63.7(4) . . . . ?
N2 P2 O3 C5 167.0(4) . . . . ?
O4 P2 O3 C5 49.1(4) . . . . ?
N1 P2 O4 C8 163.5(4) . . . . ?
N2 P2 O4 C8 -67.9(4) . . . . ?
O3 P2 O4 C8 45.0(4) . . . . ?
N3 P3 O5 C9 167.0(4) . . . . ?
N2 P3 O5 C9 -63.7(4) . . . . ?
O6 P3 O5 C9 49.0(4) . . . . ?
N3 P3 O6 C12 -69.4(4) . . . . ?
N2 P3 O6 C12 162.0(4) . . . . ?
O5 P3 O6 C12 43.9(4) . . . . ?
N2 P2 N1 P1 22.4(4) . . . . ?
O4 P2 N1 P1 148.1(3) . . . . ?
O3 P2 N1 P1 -100.4(3) . . . . ?
O1 P1 N1 P2 -154.6(3) . . . . ?
O2 P1 N1 P2 92.7(3) . . . . ?
N3 P1 N1 P2 -30.0(4) . . . . ?
N3 P3 N2 P2 -3.1(4) . . . . ?
O6 P3 N2 P2 122.3(3) . . . . ?
O5 P3 N2 P2 -126.0(3) . . . . ?
N1 P2 N2 P3 -5.6(4) . . . . ?
O4 P2 N2 P3 -127.6(3) . . . . ?
O3 P2 N2 P3 121.0(3) . . . . ?
N2 P3 N3 P1 -4.9(4) . . . . ?
O6 P3 N3 P1 -126.6(3) . . . . ?
O5 P3 N3 P1 121.4(3) . . . . ?
O1 P1 N3 P3 142.6(3) . . . . ?
O2 P1 N3 P3 -104.9(3) . . . . ?
N1 P1 N3 P3 21.1(4) . . . . ?
P1 O1 C1 C2 83.0(5) . . . . ?
O1 C1 C2 C3 -44.4(8) . . . . ?
C1 C2 C3 C4 -1.6(10) . . . . ?
P1 O2 C4 C3 81.0(5) . . . . ?
C2 C3 C4 O2 -19.1(8) . . . . ?
P2 O3 C5 C6 -87.1(5) . . . . ?
O3 C5 C6 C7 32.7(9) . . . . ?
C5 C6 C7 C8 3.6(11) . . . . ?
P2 O4 C8 C7 -82.4(5) . . . . ?
C6 C7 C8 O4 29.5(9) . . . . ?
P3 O5 C9 C10 -81.4(6) . . . . ?
O5 C9 C10 C11 26.7(10) . . . . ?
C9 C10 C11 C12 4.4(12) . . . . ?
P3 O6 C12 C11 -81.9(5) . . . . ?
C10 C11 C12 O6 31.5(9) . . . . ?

loop_
_cod_related_entry_id
_cod_related_entry_database
_cod_related_entry_code
1 ChemSpider 30661148
